data_4082726
loop_
_publ_author_name
'Loh, Claas'
'Seupel, Susanne'
'G\"orls, Helmar'
'Krieck, Sven'
'Westerhausen, Matthias'

_publ_section_title
;
 Structural Evidence of Strong Calcium&#x2212;\p Interactions to Aryl
 Substituents Stabilized by Coexistent Agostic Bonds to Alkyl Groups
;
_journal_issue 6
_journal_name_full Organometallics
_journal_page_first 1480
_journal_paper_doi 10.1021/om500135g
_journal_volume 33
_journal_year 2014
_chemical_formula_moiety 'C48 H70 Ca N4 O3'
_chemical_formula_sum 'C48 H70 Ca N4 O3'
_chemical_formula_weight 791.16
_space_group_IT_number 14
_symmetry_cell_setting monoclinic
_symmetry_space_group_name_Hall '-P 2ybc'
_symmetry_space_group_name_H-M 'P 1 21/c 1'
_atom_sites_solution_hydrogens geom
_atom_sites_solution_primary direct
_atom_sites_solution_secondary difmap
_audit_creation_method SHELXL-97
_cell_angle_alpha 90.00
_cell_angle_beta 103.015(1)
_cell_angle_gamma 90.00
_cell_formula_units_Z 4
_cell_length_a 10.5266(2)
_cell_length_b 22.3209(4)
_cell_length_c 20.2451(3)
_cell_measurement_reflns_used 26917
_cell_measurement_temperature 133(2)
_cell_measurement_theta_max 27.48
_cell_measurement_theta_min 2.26
_cell_volume 4634.66(14)
_computing_cell_refinement DENZO
_computing_data_collection COLLECT
_computing_data_reduction DENZO
_computing_molecular_graphics SHELXTL/PC
_computing_publication_material SHELXL-97
_computing_structure_refinement 'SHELXL-97 (Sheldrick, 2008)'
_computing_structure_solution 'SHELXS-97 (Sheldrick, 2008)'
_diffrn_ambient_temperature 133(2)
_diffrn_measured_fraction_theta_full 0.997
_diffrn_measured_fraction_theta_max 0.997
_diffrn_measurement_device_type KappaCCD
_diffrn_measurement_method 'phi- + omega-scan'
_diffrn_radiation_monochromator graphite
_diffrn_radiation_source 'fine-focus sealed tube'
_diffrn_radiation_type MoK\a
_diffrn_radiation_wavelength 0.71073
_diffrn_reflns_av_R_equivalents 0.0410
_diffrn_reflns_av_sigmaI/netI 0.0447
_diffrn_reflns_limit_h_max 13
_diffrn_reflns_limit_h_min -13
_diffrn_reflns_limit_k_max 28
_diffrn_reflns_limit_k_min -27
_diffrn_reflns_limit_l_max 25
_diffrn_reflns_limit_l_min -26
_diffrn_reflns_number 26917
_diffrn_reflns_theta_full 27.48
_diffrn_reflns_theta_max 27.48
_diffrn_reflns_theta_min 2.26
_exptl_absorpt_coefficient_mu 0.178
_exptl_absorpt_correction_type none
_exptl_crystal_colour colourless
_exptl_crystal_density_diffrn 1.134
_exptl_crystal_density_method 'not measured'
_exptl_crystal_description prism
_exptl_crystal_F_000 1720
_exptl_crystal_size_max 0.064
_exptl_crystal_size_mid 0.058
_exptl_crystal_size_min 0.052
_refine_diff_density_max 0.559
_refine_diff_density_min -0.285
_refine_diff_density_rms 0.057
_refine_ls_extinction_method none
_refine_ls_goodness_of_fit_ref 1.174
_refine_ls_hydrogen_treatment constr
_refine_ls_matrix_type full
_refine_ls_number_parameters 519
_refine_ls_number_reflns 10584
_refine_ls_number_restraints 0
_refine_ls_restrained_S_all 1.174
_refine_ls_R_factor_all 0.0911
_refine_ls_R_factor_gt 0.0691
_refine_ls_shift/su_max 0.000
_refine_ls_shift/su_mean 0.000
_refine_ls_structure_factor_coef Fsqd
_refine_ls_weighting_details 'calc w=1/[\s^2^(Fo^2^)+(0.0194P)^2^+7.2587P] where P=(Fo^2^+2Fc^2^)/3'
_refine_ls_weighting_scheme calc
_refine_ls_wR_factor_gt 0.1401
_refine_ls_wR_factor_ref 0.1496
_reflns_number_gt 8378
_reflns_number_total 10584
_reflns_threshold_expression >2sigma(I)
_cod_data_source_file om500135g_si_001.cif
_cod_data_source_block FO5077
_cod_original_cell_volume 4634.65(14)
_cod_original_sg_symbol_H-M 'P 21/c'
_cod_database_code 4082726

loop_
_symmetry_equiv_pos_as_xyz
'x, y, z'
'-x, y+1/2, -z+1/2'
'-x, -y, -z'
'x, -y-1/2, z-1/2'

loop_
_atom_site_label
_atom_site_type_symbol
_atom_site_fract_x
_atom_site_fract_y
_atom_site_fract_z
_atom_site_U_iso_or_equiv
_atom_site_adp_type
_atom_site_occupancy
_atom_site_symmetry_multiplicity
_atom_site_calc_flag
_atom_site_refinement_flags
Ca1 Ca 0.85960(5) 0.91285(2) 0.28220(3) 0.02330(12) Uani 1 1 d .
O1A O 0.75358(18) 0.99323(8) 0.34001(9) 0.0279(4) Uani 1 1 d .
N1A N 0.7723(2) 0.86967(9) 0.37043(11) 0.0236(4) Uani 1 1 d .
N2A N 0.7366(2) 0.78659(9) 0.44178(11) 0.0240(4) Uani 1 1 d .
C1A C 0.7448(2) 0.81280(11) 0.38523(13) 0.0227(5) Uani 1 1 d .
C2A C 0.7045(3) 0.77023(11) 0.32334(13) 0.0248(5) Uani 1 1 d .
C3A C 0.5596(3) 0.75495(13) 0.31745(15) 0.0323(6) Uani 1 1 d .
H3AA H 0.5305 0.7268 0.2800 0.048 Uiso 1 1 calc R
H3AB H 0.5075 0.7917 0.3088 0.048 Uiso 1 1 calc R
H3AC H 0.5487 0.7367 0.3598 0.048 Uiso 1 1 calc R
C4A C 0.7152(3) 0.79782(12) 0.25561(13) 0.0293(6) Uani 1 1 d .
H4AA H 0.6781 0.7702 0.2187 0.044 Uiso 1 1 calc R
H4AB H 0.8072 0.8051 0.2559 0.044 Uiso 1 1 calc R
H4AC H 0.6673 0.8358 0.2489 0.044 Uiso 1 1 calc R
C5A C 0.7869(3) 0.71308(12) 0.33540(14) 0.0309(6) Uani 1 1 d .
H5AA H 0.7539 0.6844 0.2989 0.046 Uiso 1 1 calc R
H5AB H 0.7815 0.6954 0.3790 0.046 Uiso 1 1 calc R
H5AC H 0.8779 0.7228 0.3360 0.046 Uiso 1 1 calc R
C6A C 0.7772(3) 0.91403(12) 0.42484(13) 0.0258(5) Uani 1 1 d .
H6AA H 0.8691 0.9218 0.4479 0.031 Uiso 1 1 calc R
H6AB H 0.7316 0.8981 0.4588 0.031 Uiso 1 1 calc R
C7A C 0.7142(3) 0.97083(12) 0.39599(13) 0.0250(5) Uani 1 1 d .
C8A C 0.6231(3) 1.00712(12) 0.41107(14) 0.0311(6) Uani 1 1 d .
H8AA H 0.5801 1.0020 0.4472 0.037 Uiso 1 1 calc R
C9A C 0.6027(3) 1.05488(12) 0.36276(15) 0.0332(6) Uani 1 1 d .
H9AA H 0.5440 1.0875 0.3608 0.040 Uiso 1 1 calc R
C10A C 0.6820(3) 1.04486(12) 0.32095(14) 0.0302(6) Uani 1 1 d .
H10A H 0.6883 1.0695 0.2836 0.036 Uiso 1 1 calc R
C11A C 0.7738(2) 0.80606(11) 0.50887(13) 0.0230(5) Uani 1 1 d .
C12A C 0.9047(2) 0.81671(11) 0.54180(13) 0.0242(5) Uani 1 1 d .
C13A C 0.9357(3) 0.82672(12) 0.61168(14) 0.0296(6) Uani 1 1 d .
H13A H 1.0240 0.8336 0.6340 0.036 Uiso 1 1 calc R
C14A C 0.8407(3) 0.82683(13) 0.64900(14) 0.0327(6) Uani 1 1 d .
H14A H 0.8636 0.8338 0.6965 0.039 Uiso 1 1 calc R
C15A C 0.7120(3) 0.81674(12) 0.61666(14) 0.0291(6) Uani 1 1 d .
H15A H 0.6469 0.8173 0.6424 0.035 Uiso 1 1 calc R
C16A C 0.6762(2) 0.80584(11) 0.54752(13) 0.0252(5) Uani 1 1 d .
C17A C 1.0121(2) 0.81246(12) 0.50287(14) 0.0261(5) Uani 1 1 d .
H17A H 0.9729 0.8227 0.4545 0.031 Uiso 1 1 calc R
C18A C 1.1251(3) 0.85591(14) 0.52819(16) 0.0365(7) Uani 1 1 d .
H18A H 1.0908 0.8966 0.5294 0.055 Uiso 1 1 calc R
H18B H 1.1850 0.8548 0.4975 0.055 Uiso 1 1 calc R
H18C H 1.1718 0.8442 0.5739 0.055 Uiso 1 1 calc R
C19A C 1.0613(3) 0.74788(13) 0.50475(16) 0.0347(6) Uani 1 1 d .
H19A H 0.9880 0.7210 0.4869 0.052 Uiso 1 1 calc R
H19B H 1.1014 0.7367 0.5516 0.052 Uiso 1 1 calc R
H19C H 1.1261 0.7445 0.4769 0.052 Uiso 1 1 calc R
C20A C 0.5365(3) 0.79197(13) 0.51201(15) 0.0322(6) Uani 1 1 d .
H20A H 0.5397 0.7593 0.4786 0.039 Uiso 1 1 calc R
C21A C 0.4718(3) 0.84621(16) 0.47161(16) 0.0414(7) Uani 1 1 d .
H21A H 0.5233 0.8586 0.4392 0.062 Uiso 1 1 calc R
H21B H 0.4672 0.8793 0.5028 0.062 Uiso 1 1 calc R
H21C H 0.3835 0.8354 0.4470 0.062 Uiso 1 1 calc R
C22A C 0.4524(3) 0.76912(15) 0.55930(17) 0.0416(7) Uani 1 1 d .
H22A H 0.4969 0.7357 0.5864 0.062 Uiso 1 1 calc R
H22B H 0.3682 0.7555 0.5323 0.062 Uiso 1 1 calc R
H22C H 0.4384 0.8016 0.5895 0.062 Uiso 1 1 calc R
O1B O 1.03639(19) 0.83094(9) 0.28249(10) 0.0340(5) Uani 1 1 d .
N1B N 0.9153(2) 0.89441(10) 0.17780(11) 0.0289(5) Uani 1 1 d .
N2B N 0.7461(2) 0.95295(9) 0.17573(11) 0.0252(5) Uani 1 1 d .
C1B C 0.8133(3) 0.92154(11) 0.13878(13) 0.0258(5) Uani 1 1 d .
C2B C 0.7724(3) 0.91442(13) 0.06051(14) 0.0339(6) Uani 1 1 d .
C3B C 0.8894(4) 0.92396(19) 0.02826(18) 0.0575(10) Uani 1 1 d .
H3BA H 0.8607 0.9211 -0.0212 0.086 Uiso 1 1 calc R
H3BB H 0.9553 0.8932 0.0447 0.086 Uiso 1 1 calc R
H3BC H 0.9270 0.9637 0.0406 0.086 Uiso 1 1 calc R
C4B C 0.7183(4) 0.85074(14) 0.04609(17) 0.0488(9) Uani 1 1 d .
H4BA H 0.6901 0.8448 -0.0030 0.073 Uiso 1 1 calc R
H4BB H 0.6439 0.8452 0.0671 0.073 Uiso 1 1 calc R
H4BC H 0.7865 0.8216 0.0650 0.073 Uiso 1 1 calc R
C5B C 0.6646(4) 0.95746(15) 0.02628(15) 0.0464(8) Uani 1 1 d .
H5BA H 0.6422 0.9498 -0.0226 0.070 Uiso 1 1 calc R
H5BB H 0.6951 0.9988 0.0346 0.070 Uiso 1 1 calc R
H5BC H 0.5873 0.9513 0.0449 0.070 Uiso 1 1 calc R
C6B C 0.9942(3) 0.84612(15) 0.15987(15) 0.0417(8) Uani 1 1 d .
H6BA H 1.0497 0.8616 0.1302 0.050 Uiso 1 1 calc R
H6BB H 0.9370 0.8145 0.1349 0.050 Uiso 1 1 calc R
C7B C 1.0772(3) 0.82092(13) 0.22279(15) 0.0316(6) Uani 1 1 d .
C8B C 1.1869(3) 0.78802(14) 0.23721(18) 0.0415(7) Uani 1 1 d .
H8BA H 1.2360 0.7752 0.2058 0.050 Uiso 1 1 calc R
C9B C 1.2162(3) 0.77586(15) 0.30830(19) 0.0446(8) Uani 1 1 d .
H9BA H 1.2878 0.7532 0.3330 0.053 Uiso 1 1 calc R
C10B C 1.1238(3) 0.80237(14) 0.33338(17) 0.0400(7) Uani 1 1 d .
H10B H 1.1190 0.8016 0.3797 0.048 Uiso 1 1 calc R
C11B C 0.6559(3) 1.00014(11) 0.15864(13) 0.0259(5) Uani 1 1 d .
C12B C 0.5252(3) 0.99068(12) 0.16223(14) 0.0296(6) Uani 1 1 d .
C13B C 0.4419(3) 1.03973(14) 0.15949(15) 0.0374(7) Uani 1 1 d .
H13B H 0.3546 1.0335 0.1634 0.045 Uiso 1 1 calc R
C14B C 0.4846(3) 1.09706(14) 0.15113(16) 0.0418(8) Uani 1 1 d .
H14B H 0.4276 1.1302 0.1501 0.050 Uiso 1 1 calc R
C15B C 0.6110(3) 1.10597(13) 0.14420(16) 0.0392(7) Uani 1 1 d .
H15B H 0.6388 1.1454 0.1367 0.047 Uiso 1 1 calc R
C16B C 0.6986(3) 1.05873(12) 0.14796(14) 0.0308(6) Uani 1 1 d .
C17B C 0.4736(3) 0.92802(13) 0.16888(15) 0.0328(6) Uani 1 1 d .
H17B H 0.5438 0.8991 0.1645 0.039 Uiso 1 1 calc R
C18B C 0.3537(4) 0.91348(17) 0.1127(2) 0.0582(10) Uani 1 1 d .
H18D H 0.3742 0.9201 0.0684 0.087 Uiso 1 1 calc R
H18E H 0.2812 0.9395 0.1173 0.087 Uiso 1 1 calc R
H18F H 0.3290 0.8715 0.1165 0.087 Uiso 1 1 calc R
C19B C 0.4443(3) 0.91848(15) 0.23850(17) 0.0433(7) Uani 1 1 d .
H19D H 0.5249 0.9228 0.2735 0.065 Uiso 1 1 calc R
H19E H 0.4086 0.8782 0.2409 0.065 Uiso 1 1 calc R
H19F H 0.3806 0.9483 0.2459 0.065 Uiso 1 1 calc R
C20B C 0.8389(3) 1.06960(13) 0.14324(15) 0.0366(7) Uani 1 1 d .
H20B H 0.8732 1.0311 0.1289 0.044 Uiso 1 1 calc R
C21B C 0.8528(4) 1.11760(16) 0.09091(18) 0.0518(9) Uani 1 1 d .
H21D H 0.7972 1.1072 0.0468 0.078 Uiso 1 1 calc R
H21E H 0.9439 1.1196 0.0871 0.078 Uiso 1 1 calc R
H21F H 0.8263 1.1566 0.1055 0.078 Uiso 1 1 calc R
C22B C 0.9243(4) 1.08655(19) 0.21213(18) 0.0559(10) Uani 1 1 d .
H22D H 0.9211 1.0545 0.2448 0.084 Uiso 1 1 calc R
H22E H 0.8921 1.1239 0.2279 0.084 Uiso 1 1 calc R
H22F H 1.0144 1.0921 0.2079 0.084 Uiso 1 1 calc R
O1T O 1.05037(19) 0.96307(9) 0.33769(10) 0.0350(5) Uani 1 1 d .
C1T C 1.1633(3) 0.96081(16) 0.30702(19) 0.0463(8) Uani 1 1 d .
H1TA H 1.1357 0.9629 0.2570 0.056 Uiso 1 1 calc R
H1TB H 1.2132 0.9233 0.3197 0.056 Uiso 1 1 calc R
C2T C 1.2449(3) 1.01483(16) 0.33475(19) 0.0482(9) Uani 1 1 d .
H2TA H 1.3384 1.0080 0.3360 0.058 Uiso 1 1 calc R
H2TB H 1.2150 1.0512 0.3077 0.058 Uiso 1 1 calc R
C3T C 1.2205(3) 1.01949(16) 0.40520(17) 0.0455(8) Uani 1 1 d .
H3TA H 1.2744 0.9904 0.4363 0.055 Uiso 1 1 calc R
H3TB H 1.2392 1.0604 0.4238 0.055 Uiso 1 1 calc R
C4T C 1.0777(3) 1.00489(14) 0.39417(15) 0.0397(7) Uani 1 1 d .
H4TA H 1.0584 0.9864 0.4353 0.048 Uiso 1 1 calc R
H4TB H 1.0243 1.0416 0.3831 0.048 Uiso 1 1 calc R

loop_
_atom_site_aniso_label
_atom_site_aniso_U_11
_atom_site_aniso_U_22
_atom_site_aniso_U_33
_atom_site_aniso_U_23
_atom_site_aniso_U_13
_atom_site_aniso_U_12
Ca1 0.0268(3) 0.0218(2) 0.0228(2) 0.0008(2) 0.0089(2) 0.0022(2)
O1A 0.0343(10) 0.0233(9) 0.0280(10) 0.0024(8) 0.0108(8) 0.0040(8)
N1A 0.0279(11) 0.0213(10) 0.0231(11) -0.0008(9) 0.0092(9) 0.0015(9)
N2A 0.0243(10) 0.0236(11) 0.0254(11) 0.0006(9) 0.0086(9) -0.0014(9)
C1A 0.0209(12) 0.0224(12) 0.0266(13) -0.0020(10) 0.0088(10) 0.0028(10)
C2A 0.0289(13) 0.0208(12) 0.0255(13) -0.0003(10) 0.0080(11) 0.0014(10)
C3A 0.0293(14) 0.0307(15) 0.0366(15) -0.0043(12) 0.0070(12) -0.0041(11)
C4A 0.0373(15) 0.0254(13) 0.0253(13) -0.0041(11) 0.0075(11) -0.0017(11)
C5A 0.0366(15) 0.0259(14) 0.0310(14) -0.0020(11) 0.0094(12) 0.0035(12)
C6A 0.0310(13) 0.0235(13) 0.0242(12) -0.0018(10) 0.0088(11) 0.0009(11)
C7A 0.0305(13) 0.0239(13) 0.0207(12) -0.0029(10) 0.0057(11) -0.0032(10)
C8A 0.0351(15) 0.0290(14) 0.0303(14) -0.0027(12) 0.0098(12) 0.0039(12)
C9A 0.0369(15) 0.0238(13) 0.0364(15) -0.0034(12) 0.0030(13) 0.0067(12)
C10A 0.0387(15) 0.0203(13) 0.0294(14) 0.0012(11) 0.0029(12) 0.0030(11)
C11A 0.0264(12) 0.0182(11) 0.0260(13) 0.0029(10) 0.0093(10) 0.0013(10)
C12A 0.0257(13) 0.0198(12) 0.0279(13) 0.0028(10) 0.0076(11) 0.0012(10)
C13A 0.0289(14) 0.0300(14) 0.0292(14) 0.0020(11) 0.0047(11) -0.0005(11)
C14A 0.0416(16) 0.0323(15) 0.0255(14) 0.0018(12) 0.0103(12) 0.0002(13)
C15A 0.0367(15) 0.0273(14) 0.0272(13) 0.0040(11) 0.0156(12) 0.0025(11)
C16A 0.0266(13) 0.0222(12) 0.0288(13) 0.0022(10) 0.0102(11) 0.0003(10)
C17A 0.0221(12) 0.0279(13) 0.0298(13) 0.0012(11) 0.0088(11) 0.0010(10)
C18A 0.0291(14) 0.0371(16) 0.0463(17) -0.0047(14) 0.0147(13) -0.0022(12)
C19A 0.0337(15) 0.0326(15) 0.0409(16) 0.0006(13) 0.0150(13) 0.0056(12)
C20A 0.0264(13) 0.0358(15) 0.0375(16) -0.0007(13) 0.0139(12) -0.0017(12)
C21A 0.0297(15) 0.055(2) 0.0393(17) 0.0053(15) 0.0081(13) 0.0076(14)
C22A 0.0332(15) 0.0444(18) 0.0513(19) 0.0026(15) 0.0181(15) -0.0036(14)
O1B 0.0317(10) 0.0379(11) 0.0348(11) 0.0046(9) 0.0121(9) 0.0099(9)
N1B 0.0348(12) 0.0273(12) 0.0266(11) -0.0018(9) 0.0113(10) 0.0052(10)
N2B 0.0324(12) 0.0208(11) 0.0228(11) 0.0008(9) 0.0070(9) 0.0030(9)
C1B 0.0363(14) 0.0176(12) 0.0251(13) -0.0004(10) 0.0102(11) -0.0017(10)
C2B 0.0502(17) 0.0273(14) 0.0259(14) -0.0040(12) 0.0120(13) -0.0016(13)
C3B 0.076(3) 0.067(3) 0.0369(18) 0.0101(18) 0.0285(19) 0.001(2)
C4B 0.072(2) 0.0316(17) 0.0368(17) -0.0094(14) -0.0011(16) -0.0034(16)
C5B 0.074(2) 0.0372(17) 0.0222(14) -0.0014(13) -0.0003(15) 0.0080(17)
C6B 0.0512(19) 0.0430(18) 0.0335(16) -0.0041(14) 0.0151(14) 0.0175(15)
C7B 0.0323(14) 0.0273(14) 0.0390(16) -0.0035(12) 0.0159(13) -0.0001(11)
C8B 0.0360(16) 0.0364(17) 0.057(2) -0.0002(15) 0.0211(15) 0.0079(13)
C9B 0.0315(16) 0.0401(18) 0.063(2) 0.0110(16) 0.0135(15) 0.0103(14)
C10B 0.0351(16) 0.0431(18) 0.0422(17) 0.0132(14) 0.0098(14) 0.0080(14)
C11B 0.0346(14) 0.0199(12) 0.0207(12) -0.0013(10) 0.0009(11) 0.0025(11)
C12B 0.0357(15) 0.0246(13) 0.0260(13) -0.0011(11) 0.0017(11) 0.0031(11)
C13B 0.0366(16) 0.0351(16) 0.0376(16) -0.0019(13) 0.0022(13) 0.0067(13)
C14B 0.0452(18) 0.0286(15) 0.0444(18) -0.0032(13) -0.0055(15) 0.0130(13)
C15B 0.0535(19) 0.0203(13) 0.0386(17) 0.0012(12) -0.0008(14) 0.0021(13)
C16B 0.0403(16) 0.0240(13) 0.0250(13) 0.0011(11) 0.0008(12) -0.0009(12)
C17B 0.0323(14) 0.0300(15) 0.0346(15) 0.0030(12) 0.0047(12) 0.0002(12)
C18B 0.058(2) 0.045(2) 0.059(2) 0.0085(18) -0.0137(18) -0.0121(18)
C19B 0.0412(17) 0.0438(18) 0.0487(19) 0.0023(15) 0.0185(15) -0.0004(15)
C20B 0.0496(18) 0.0257(14) 0.0342(15) 0.0035(12) 0.0085(14) -0.0044(13)
C21B 0.069(2) 0.0406(19) 0.048(2) 0.0098(16) 0.0176(18) -0.0103(17)
C22B 0.048(2) 0.072(3) 0.0440(19) 0.0099(19) 0.0016(16) -0.0204(19)
O1T 0.0319(10) 0.0371(11) 0.0388(11) -0.0131(9) 0.0138(9) -0.0062(9)
C1T 0.0330(16) 0.052(2) 0.059(2) -0.0197(17) 0.0214(16) -0.0092(15)
C2T 0.0349(17) 0.053(2) 0.060(2) -0.0198(18) 0.0178(16) -0.0121(15)
C3T 0.0472(19) 0.0449(19) 0.0384(17) -0.0059(15) -0.0030(15) -0.0039(15)
C4T 0.0498(18) 0.0391(17) 0.0340(16) -0.0113(13) 0.0173(14) -0.0113(14)

loop_
_atom_type_symbol
_atom_type_description
_atom_type_scat_dispersion_real
_atom_type_scat_dispersion_imag
_atom_type_scat_source
C C 0.0033 0.0016 'International Tables Vol C Tables 4.2.6.8 and 6.1.1.4'
H H 0.0000 0.0000 'International Tables Vol C Tables 4.2.6.8 and 6.1.1.4'
N N 0.0061 0.0033 'International Tables Vol C Tables 4.2.6.8 and 6.1.1.4'
O O 0.0106 0.0060 'International Tables Vol C Tables 4.2.6.8 and 6.1.1.4'
Ca Ca 0.2262 0.3064 'International Tables Vol C Tables 4.2.6.8 and 6.1.1.4'

loop_
_geom_angle_atom_site_label_1
_geom_angle_atom_site_label_2
_geom_angle_atom_site_label_3
_geom_angle
O1T Ca1 N1B 98.84(8)
O1T Ca1 N1A 105.43(7)
N1B Ca1 N1A 144.76(8)
O1T Ca1 N2B 116.86(8)
N1B Ca1 N2B 55.30(8)
N1A Ca1 N2B 128.83(8)
O1T Ca1 O1A 81.93(7)
N1B Ca1 O1A 139.75(7)
N1A Ca1 O1A 69.92(7)
N2B Ca1 O1A 88.21(7)
O1T Ca1 O1B 78.52(7)
N1B Ca1 O1B 63.73(7)
N1A Ca1 O1B 96.32(7)
N2B Ca1 O1B 118.43(7)
O1A Ca1 O1B 152.07(7)
O1T Ca1 C1B 112.77(7)
N1B Ca1 C1B 27.63(8)
N1A Ca1 C1B 141.78(8)
N2B Ca1 C1B 27.98(7)
O1A Ca1 C1B 115.57(7)
O1B Ca1 C1B 90.48(7)
O1T Ca1 C6A 86.61(7)
N1B Ca1 C6A 170.34(8)
N1A Ca1 C6A 25.75(7)
N2B Ca1 C6A 128.99(7)
O1A Ca1 C6A 48.68(6)
O1B Ca1 C6A 110.02(7)
C1B Ca1 C6A 154.66(8)
C10A O1A C7A 106.5(2)
C10A O1A Ca1 136.87(16)
C7A O1A Ca1 111.50(14)
C1A N1A C6A 116.0(2)
C1A N1A Ca1 133.08(16)
C6A N1A Ca1 109.46(15)
C1A N2A C11A 130.9(2)
N2A C1A N1A 132.5(2)
N2A C1A C2A 111.9(2)
N1A C1A C2A 115.4(2)
C5A C2A C4A 109.0(2)
C5A C2A C3A 110.1(2)
C4A C2A C3A 106.9(2)
C5A C2A C1A 109.8(2)
C4A C2A C1A 114.5(2)
C3A C2A C1A 106.5(2)
C2A C3A H3AA 109.5
C2A C3A H3AB 109.5
H3AA C3A H3AB 109.5
C2A C3A H3AC 109.5
H3AA C3A H3AC 109.5
H3AB C3A H3AC 109.5
C2A C4A H4AA 109.5
C2A C4A H4AB 109.5
H4AA C4A H4AB 109.5
C2A C4A H4AC 109.5
H4AA C4A H4AC 109.5
H4AB C4A H4AC 109.5
C2A C5A H5AA 109.5
C2A C5A H5AB 109.5
H5AA C5A H5AB 109.5
C2A C5A H5AC 109.5
H5AA C5A H5AC 109.5
H5AB C5A H5AC 109.5
N1A C6A C7A 110.0(2)
N1A C6A Ca1 44.78(11)
C7A C6A Ca1 80.79(14)
N1A C6A H6AA 109.7
C7A C6A H6AA 109.7
Ca1 C6A H6AA 89.5
N1A C6A H6AB 109.7
C7A C6A H6AB 109.7
Ca1 C6A H6AB 153.8
H6AA C6A H6AB 108.2
C8A C7A O1A 109.2(2)
C8A C7A C6A 134.7(2)
O1A C7A C6A 116.1(2)
C7A C8A C9A 107.4(2)
C7A C8A H8AA 126.3
C9A C8A H8AA 126.3
C10A C9A C8A 106.8(2)
C10A C9A H9AA 126.6
C8A C9A H9AA 126.6
C9A C10A O1A 110.0(2)
C9A C10A H10A 125.0
O1A C10A H10A 125.0
N2A C11A C12A 122.9(2)
N2A C11A C16A 117.0(2)
C12A C11A C16A 119.3(2)
C13A C12A C11A 119.1(2)
C13A C12A C17A 120.2(2)
C11A C12A C17A 120.4(2)
C14A C13A C12A 121.4(3)
C14A C13A H13A 119.3
C12A C13A H13A 119.3
C13A C14A C15A 119.5(3)
C13A C14A H14A 120.2
C15A C14A H14A 120.2
C14A C15A C16A 121.4(2)
C14A C15A H15A 119.3
C16A C15A H15A 119.3
C15A C16A C11A 119.2(2)
C15A C16A C20A 121.9(2)
C11A C16A C20A 118.8(2)
C12A C17A C19A 109.5(2)
C12A C17A C18A 113.6(2)
C19A C17A C18A 110.8(2)
C12A C17A H17A 107.6
C19A C17A H17A 107.6
C18A C17A H17A 107.6
C17A C18A H18A 109.5
C17A C18A H18B 109.5
H18A C18A H18B 109.5
C17A C18A H18C 109.5
H18A C18A H18C 109.5
H18B C18A H18C 109.5
C17A C19A H19A 109.5
C17A C19A H19B 109.5
H19A C19A H19B 109.5
C17A C19A H19C 109.5
H19A C19A H19C 109.5
H19B C19A H19C 109.5
C16A C20A C22A 114.0(2)
C16A C20A C21A 111.0(2)
C22A C20A C21A 110.3(2)
C16A C20A H20A 107.0
C22A C20A H20A 107.0
C21A C20A H20A 107.0
C20A C21A H21A 109.5
C20A C21A H21B 109.5
H21A C21A H21B 109.5
C20A C21A H21C 109.5
H21A C21A H21C 109.5
H21B C21A H21C 109.5
C20A C22A H22A 109.5
C20A C22A H22B 109.5
H22A C22A H22B 109.5
C20A C22A H22C 109.5
H22A C22A H22C 109.5
H22B C22A H22C 109.5
C10B O1B C7B 107.0(2)
C10B O1B Ca1 133.16(18)
C7B O1B Ca1 118.12(16)
C1B N1B C6B 128.3(2)
C1B N1B Ca1 97.06(16)
C6B N1B Ca1 128.68(18)
C1B N2B C11B 131.8(2)
C1B N2B Ca1 95.06(16)
C11B N2B Ca1 132.38(16)
N1B C1B N2B 111.4(2)
N1B C1B C2B 124.1(2)
N2B C1B C2B 124.3(2)
N1B C1B Ca1 55.31(13)
N2B C1B Ca1 56.97(13)
C2B C1B Ca1 168.48(18)
C5B C2B C3B 107.8(3)
C5B C2B C4B 106.9(3)
C3B C2B C4B 110.3(3)
C5B C2B C1B 113.9(2)
C3B C2B C1B 110.8(3)
C4B C2B C1B 107.1(2)
C2B C3B H3BA 109.5
C2B C3B H3BB 109.5
H3BA C3B H3BB 109.5
C2B C3B H3BC 109.5
H3BA C3B H3BC 109.5
H3BB C3B H3BC 109.5
C2B C4B H4BA 109.5
C2B C4B H4BB 109.5
H4BA C4B H4BB 109.5
C2B C4B H4BC 109.5
H4BA C4B H4BC 109.5
H4BB C4B H4BC 109.5
C2B C5B H5BA 109.5
C2B C5B H5BB 109.5
H5BA C5B H5BB 109.5
C2B C5B H5BC 109.5
H5BA C5B H5BC 109.5
H5BB C5B H5BC 109.5
N1B C6B C7B 109.0(2)
N1B C6B H6BA 109.9
C7B C6B H6BA 109.9
N1B C6B H6BB 109.9
C7B C6B H6BB 109.9
H6BA C6B H6BB 108.3
C8B C7B O1B 108.5(3)
C8B C7B C6B 134.8(3)
O1B C7B C6B 116.7(2)
C7B C8B C9B 107.6(3)
C7B C8B H8BA 126.2
C9B C8B H8BA 126.2
C10B C9B C8B 106.8(3)
C10B C9B H9BA 126.6
C8B C9B H9BA 126.6
C9B C10B O1B 110.1(3)
C9B C10B H10B 125.0
O1B C10B H10B 125.0
N2B C11B C12B 119.2(2)
N2B C11B C16B 120.6(2)
C12B C11B C16B 119.6(2)
C13B C12B C11B 119.5(3)
C13B C12B C17B 119.5(3)
C11B C12B C17B 121.0(2)
C14B C13B C12B 120.9(3)
C14B C13B H13B 119.6
C12B C13B H13B 119.6
C13B C14B C15B 119.5(3)
C13B C14B H14B 120.2
C15B C14B H14B 120.2
C14B C15B C16B 121.7(3)
C14B C15B H15B 119.1
C16B C15B H15B 119.1
C15B C16B C11B 118.6(3)
C15B C16B C20B 121.1(3)
C11B C16B C20B 120.2(2)
C12B C17B C19B 111.2(2)
C12B C17B C18B 112.4(2)
C19B C17B C18B 110.7(3)
C12B C17B H17B 107.4
C19B C17B H17B 107.4
C18B C17B H17B 107.4
C17B C18B H18D 109.5
C17B C18B H18E 109.5
H18D C18B H18E 109.5
C17B C18B H18F 109.5
H18D C18B H18F 109.5
H18E C18B H18F 109.5
C17B C19B H19D 109.5
C17B C19B H19E 109.5
H19D C19B H19E 109.5
C17B C19B H19F 109.5
H19D C19B H19F 109.5
H19E C19B H19F 109.5
C16B C20B C22B 111.3(3)
C16B C20B C21B 113.6(3)
C22B C20B C21B 109.2(3)
C16B C20B H20B 107.5
C22B C20B H20B 107.5
C21B C20B H20B 107.5
C20B C21B H21D 109.5
C20B C21B H21E 109.5
H21D C21B H21E 109.5
C20B C21B H21F 109.5
H21D C21B H21F 109.5
H21E C21B H21F 109.5
C20B C22B H22D 109.5
C20B C22B H22E 109.5
H22D C22B H22E 109.5
C20B C22B H22F 109.5
H22D C22B H22F 109.5
H22E C22B H22F 109.5
C4T O1T C1T 108.7(2)
C4T O1T Ca1 132.66(17)
C1T O1T Ca1 118.00(17)
O1T C1T C2T 105.2(2)
O1T C1T H1TA 110.7
C2T C1T H1TA 110.7
O1T C1T H1TB 110.7
C2T C1T H1TB 110.7
H1TA C1T H1TB 108.8
C3T C2T C1T 101.7(3)
C3T C2T H2TA 111.4
C1T C2T H2TA 111.4
C3T C2T H2TB 111.4
C1T C2T H2TB 111.4
H2TA C2T H2TB 109.3
C4T C3T C2T 102.8(3)
C4T C3T H3TA 111.2
C2T C3T H3TA 111.2
C4T C3T H3TB 111.2
C2T C3T H3TB 111.2
H3TA C3T H3TB 109.1
O1T C4T C3T 105.6(2)
O1T C4T H4TA 110.6
C3T C4T H4TA 110.6
O1T C4T H4TB 110.6
C3T C4T H4TB 110.6
H4TA C4T H4TB 108.7

loop_
_geom_bond_atom_site_label_1
_geom_bond_atom_site_label_2
_geom_bond_distance
Ca1 O1T 2.353(2)
Ca1 N1B 2.353(2)
Ca1 N1A 2.388(2)
Ca1 N2B 2.391(2)
Ca1 O1A 2.5341(18)
Ca1 O1B 2.6080(19)
Ca1 C1B 2.841(3)
Ca1 C6A 3.197(3)
O1A C10A 1.383(3)
O1A C7A 1.385(3)
N1A C1A 1.350(3)
N1A C6A 1.473(3)
N2A C1A 1.306(3)
N2A C11A 1.396(3)
C1A C2A 1.554(4)
C2A C5A 1.530(4)
C2A C4A 1.530(4)
C2A C3A 1.541(4)
C3A H3AA 0.9800
C3A H3AB 0.9800
C3A H3AC 0.9800
C4A H4AA 0.9800
C4A H4AB 0.9800
C4A H4AC 0.9800
C5A H5AA 0.9800
C5A H5AB 0.9800
C5A H5AC 0.9800
C6A C7A 1.488(4)
C6A H6AA 0.9900
C6A H6AB 0.9900
C7A C8A 1.342(4)
C8A C9A 1.430(4)
C8A H8AA 0.9500
C9A C10A 1.335(4)
C9A H9AA 0.9500
C10A H10A 0.9500
C11A C12A 1.409(4)
C11A C16A 1.425(3)
C12A C13A 1.396(4)
C12A C17A 1.521(3)
C13A C14A 1.383(4)
C13A H13A 0.9500
C14A C15A 1.384(4)
C14A H14A 0.9500
C15A C16A 1.387(4)
C15A H15A 0.9500
C16A C20A 1.516(4)
C17A C19A 1.529(4)
C17A C18A 1.531(4)
C17A H17A 1.0000
C18A H18A 0.9800
C18A H18B 0.9800
C18A H18C 0.9800
C19A H19A 0.9800
C19A H19B 0.9800
C19A H19C 0.9800
C20A C22A 1.530(4)
C20A C21A 1.532(4)
C20A H20A 1.0000
C21A H21A 0.9800
C21A H21B 0.9800
C21A H21C 0.9800
C22A H22A 0.9800
C22A H22B 0.9800
C22A H22C 0.9800
O1B C10B 1.374(4)
O1B C7B 1.389(3)
N1B C1B 1.327(3)
N1B C6B 1.456(3)
N2B C1B 1.338(3)
N2B C11B 1.408(3)
C1B C2B 1.554(4)
C2B C5B 1.529(4)
C2B C3B 1.533(4)
C2B C4B 1.534(4)
C3B H3BA 0.9800
C3B H3BB 0.9800
C3B H3BC 0.9800
C4B H4BA 0.9800
C4B H4BB 0.9800
C4B H4BC 0.9800
C5B H5BA 0.9800
C5B H5BB 0.9800
C5B H5BC 0.9800
C6B C7B 1.483(4)
C6B H6BA 0.9900
C6B H6BB 0.9900
C7B C8B 1.344(4)
C8B C9B 1.428(5)
C8B H8BA 0.9500
C9B C10B 1.333(4)
C9B H9BA 0.9500
C10B H10B 0.9500
C11B C12B 1.409(4)
C11B C16B 1.416(4)
C12B C13B 1.396(4)
C12B C17B 1.517(4)
C13B C14B 1.379(4)
C13B H13B 0.9500
C14B C15B 1.384(5)
C14B H14B 0.9500
C15B C16B 1.391(4)
C15B H15B 0.9500
C16B C20B 1.520(4)
C17B C19B 1.524(4)
C17B C18B 1.531(4)
C17B H17B 1.0000
C18B H18D 0.9800
C18B H18E 0.9800
C18B H18F 0.9800
C19B H19D 0.9800
C19B H19E 0.9800
C19B H19F 0.9800
C20B C22B 1.527(5)
C20B C21B 1.537(4)
C20B H20B 1.0000
C21B H21D 0.9800
C21B H21E 0.9800
C21B H21F 0.9800
C22B H22D 0.9800
C22B H22E 0.9800
C22B H22F 0.9800
O1T C4T 1.454(3)
O1T C1T 1.461(3)
C1T C2T 1.513(4)
C1T H1TA 0.9900
C1T H1TB 0.9900
C2T C3T 1.508(5)
C2T H2TA 0.9900
C2T H2TB 0.9900
C3T C4T 1.506(4)
C3T H3TA 0.9900
C3T H3TB 0.9900
C4T H4TA 0.9900
C4T H4TB 0.9900
